data_7151575
loop_
_publ_author_name
'Burley, Glenn A.'
'Avent, Anthony G.'
'Gol'dt, Ilya V.'
'Hitchcock, Peter B.'
'Al-Matar, Hamad'
'Paolucci, Demis'
'Paolucci, Francesco'
'Fowler, Patrick W.'
'Soncini, Alessandro'
'Street, Joan M.'
'Taylor, Roger'

_publ_section_title
;
 Design and synthesis of multi-component 18 pi annulenic
 fluorofullerene ensembles suitable for donor-acceptor applications.
;
_journal_issue 3
_journal_name_full 'Organic &amp; biomolecular chemistry'
_journal_page_first 319
_journal_page_last 329
_journal_paper_doi 10.1039/b309959h
_journal_volume 2
_journal_year 2004
_chemical_compound_source 'synthesis as described'
_chemical_formula_moiety '(C90 H45 F15 O18) 2(C1 D1 Cl3)'
_chemical_formula_sum 'C92 H45 Cl6 D2 F15 O18'
_chemical_formula_weight 1940
_chemical_name_common '[C60F15{C(CO2Et)3}3].2(CDCl3)'
_space_group_IT_number 2
_symmetry_cell_setting triclinic
_symmetry_Int_Tables_number 2
_symmetry_space_group_name_Hall '-P 1'
_symmetry_space_group_name_H-M 'P -1'
_atom_sites_solution_hydrogens geom
_atom_sites_solution_primary direct
_atom_sites_solution_secondary difmap
_audit_conform_dict_location ftp://ftp.iucr.org/pub/cif_core.dic
_audit_conform_dict_name cif_core.dic
_audit_conform_dict_version 2.2
_audit_creation_date 2003-07-09T09:45:12-00:00
_audit_creation_method 'WinGX routine CIF_UPDATE'
_cell_angle_alpha 76.145(1)
_cell_angle_beta 74.066(1)
_cell_angle_gamma 80.183(1)
_cell_formula_units_Z 2
_cell_length_a 14.2716(2)
_cell_length_b 17.0905(3)
_cell_length_c 17.5293(2)
_cell_measurement_reflns_used 23754
_cell_measurement_temperature 173(2)
_cell_measurement_theta_max 25.028
_cell_measurement_theta_min 3.705
_cell_measurement_wavelength 0.71073
_cell_volume 3966.45(10)
_computing_cell_refinement 'HKL Scalepack (Otwinowski & Minor 1997)'
_computing_data_collection 'Collect (Nonius BV, 1997-2000)'
_computing_data_reduction 'HKL Denzo and Scalepack (Otwinowski & Minor 1997)'
_computing_molecular_graphics 'Ortep-3 for Windows (Farrugia, 1997)'
_computing_publication_material 'WinGX publication routines (Farrugia, 1999)'
_computing_structure_refinement 'SHELXL-97 (Sheldrick, 1997)'
_computing_structure_solution 'SHELXS-97 (Sheldrick, 1997)'
_diffrn_ambient_temperature 173(2)
_diffrn_detector 'CCD plate'
_diffrn_measured_fraction_theta_full 0.979
_diffrn_measured_fraction_theta_max 0.979
_diffrn_measurement_device '95mm CCD camera on \k-goniostat'
_diffrn_measurement_device_type KappaCCD
_diffrn_measurement_method 'CCD rotation images, thick slices'
_diffrn_orient_matrix_type 'by Nonius Collect from scalepack cell'
_diffrn_orient_matrix_UB_11 -0.400514E-1
_diffrn_orient_matrix_UB_12 0.288422E-1
_diffrn_orient_matrix_UB_13 0.436664E-1
_diffrn_orient_matrix_UB_21 -0.61288E-1
_diffrn_orient_matrix_UB_22 -0.141932E-1
_diffrn_orient_matrix_UB_23 -0.80286E-2
_diffrn_orient_matrix_UB_31 0.4157E-2
_diffrn_orient_matrix_UB_32 -0.51429E-1
_diffrn_orient_matrix_UB_33 0.412342E-1
_diffrn_radiation_monochromator graphite
_diffrn_radiation_probe x-ray
_diffrn_radiation_type MoK\a
_diffrn_radiation_wavelength 0.71073
_diffrn_reflns_av_R_equivalents 0.0645
_diffrn_reflns_av_unetI/netI 0.0572
_diffrn_reflns_limit_h_max 16
_diffrn_reflns_limit_h_min -16
_diffrn_reflns_limit_k_max 20
_diffrn_reflns_limit_k_min -20
_diffrn_reflns_limit_l_max 20
_diffrn_reflns_limit_l_min -20
_diffrn_reflns_number 41798
_diffrn_reflns_theta_full 25.05
_diffrn_reflns_theta_max 25.05
_diffrn_reflns_theta_min 3.7
_diffrn_source 'Enraf Nonius FR590'
_exptl_absorpt_coefficient_mu 0.328
_exptl_absorpt_correction_type none
_exptl_crystal_colour green
_exptl_crystal_density_diffrn 1.62
_exptl_crystal_density_method 'not measured'
_exptl_crystal_description prism
_exptl_crystal_F_000 1960
_exptl_crystal_size_max 0.3
_exptl_crystal_size_mid 0.3
_exptl_crystal_size_min 0.2
_refine_diff_density_max 1.72
_refine_diff_density_min -0.991
_refine_diff_density_rms 0.099
_refine_ls_extinction_method none
_refine_ls_goodness_of_fit_ref 1.014
_refine_ls_hydrogen_treatment riding
_refine_ls_matrix_type full
_refine_ls_number_parameters 1192
_refine_ls_number_reflns 13753
_refine_ls_number_restraints 121
_refine_ls_restrained_S_all 1.074
_refine_ls_R_factor_all 0.1172
_refine_ls_R_factor_gt 0.0902
_refine_ls_shift/su_max 0.004
_refine_ls_shift/su_mean 0
_refine_ls_structure_factor_coef Fsqd
_refine_ls_weighting_details 'calc w=1/[\s^2^(Fo^2^)+(0.1182P)^2^+16.9303P] where P=(Fo^2^+2Fc^2^)/3'
_refine_ls_weighting_scheme calc
_refine_ls_wR_factor_gt 0.2301
_refine_ls_wR_factor_ref 0.2518
_reflns_number_gt 10092
_reflns_number_total 13753
_reflns_threshold_expression >2sigma(I)
_cod_data_source_file b309959h.txt
_cod_data_source_block jul503
_cod_original_sg_symbol_H-M P-1
_cod_original_formula_sum 'C92 H45 D2 Cl6 F15 O18'
_cod_database_code 7151575

loop_
_symmetry_equiv_pos_as_xyz
'x, y, z'
'-x, -y, -z'

loop_
_atom_site_label
_atom_site_type_symbol
_atom_site_fract_x
_atom_site_fract_y
_atom_site_fract_z
_atom_site_U_iso_or_equiv
_atom_site_adp_type
_atom_site_occupancy
_atom_site_symmetry_multiplicity
_atom_site_calc_flag
_atom_site_refinement_flags
_atom_site_disorder_assembly
_atom_site_disorder_group
F1 F 0.2943(2) 0.17634(18) 0.36569(17) 0.0293(7) Uani 1 1 d . . .
F2 F 0.5764(2) 0.17406(18) 0.56313(16) 0.0290(7) Uani 1 1 d . . .
F3 F 0.7583(2) 0.12092(19) 0.54032(16) 0.0324(7) Uani 1 1 d . . .
F4 F 0.5761(2) -0.10144(17) 0.26243(17) 0.0306(7) Uani 1 1 d . . .
F5 F 0.3687(2) 0.26700(18) 0.47867(16) 0.0293(7) Uani 1 1 d . . .
F6 F 0.7874(2) -0.11923(17) 0.35046(17) 0.0323(7) Uani 1 1 d . . .
F7 F 0.30917(19) 0.19051(18) 0.21728(17) 0.0285(7) Uani 1 1 d . . .
F8 F 0.3946(2) 0.05790(17) 0.18968(17) 0.0279(6) Uani 1 1 d . . .
F9 F 0.6074(2) 0.31927(18) 0.51390(16) 0.0292(7) Uani 1 1 d . . .
F10 F 0.4194(2) -0.01802(17) 0.32375(17) 0.0295(7) Uani 1 1 d . . .
F11 F 0.3012(2) 0.32837(18) 0.35362(18) 0.0307(7) Uani 1 1 d . . .
F12 F 0.6046(2) -0.10141(17) 0.40115(17) 0.0313(7) Uani 1 1 d . . .
F13 F 0.8440(2) -0.05043(18) 0.43587(17) 0.0335(7) Uani 1 1 d . . .
F14 F 0.4651(2) 0.38308(18) 0.45618(17) 0.0290(7) Uani 1 1 d . . .
F15 F 0.6873(2) -0.00161(19) 0.52553(16) 0.0332(7) Uani 1 1 d . . .
O1 O 1.0817(3) 0.1719(3) 0.0391(2) 0.0416(10) Uani 1 1 d . . .
O2 O 1.1985(3) 0.0964(3) 0.0977(2) 0.0423(10) Uani 1 1 d . . .
O3 O 1.1161(4) -0.0484(3) 0.2386(3) 0.0596(13) Uani 1 1 d . . .
O4 O 1.0841(3) 0.0777(3) 0.2630(2) 0.0426(10) Uani 1 1 d . . .
O5 O 1.0984(3) -0.0159(3) 0.0417(3) 0.0550(12) Uani 1 1 d . . .
O6 O 0.9801(3) -0.0635(2) 0.1487(2) 0.0367(9) Uani 1 1 d . . .
O7 O 0.5939(3) 0.5412(2) 0.2493(3) 0.0449(10) Uani 1 1 d . . .
O8 O 0.7057(3) 0.6271(3) 0.2263(3) 0.0516(12) Uani 1 1 d . . .
O9 O 0.8264(4) 0.5233(3) 0.0952(3) 0.0577(13) Uani 1 1 d . . .
O10 O 0.9182(5) 0.5388(5) 0.1721(4) 0.101(3) Uani 1 1 d . . .
O11 O 0.8714(4) 0.4409(3) 0.3293(3) 0.0620(14) Uani 1 1 d . . .
O12 O 0.7276(4) 0.5102(4) 0.3719(3) 0.0708(16) Uani 1 1 d . . .
O13 O 0.7325(3) 0.3230(3) -0.1098(2) 0.0427(10) Uani 1 1 d . . .
O14 O 0.5954(3) 0.3738(2) -0.1520(2) 0.0405(10) Uani 1 1 d . . .
O15 O 0.5705(3) 0.1220(2) -0.0280(2) 0.0400(10) Uani 1 1 d . . .
O16 O 0.6278(3) 0.1980(2) -0.1500(2) 0.0348(9) Uani 1 1 d . . .
O17 O 0.4167(3) 0.2717(3) -0.0543(3) 0.0410(10) Uani 1 1 d . . .
O18 O 0.4536(3) 0.3637(2) 0.0021(2) 0.0295(8) Uani 1 1 d . . .
C1 C 0.7094(4) 0.0535(3) 0.4520(3) 0.0253(11) Uani 1 1 d . . .
C2 C 0.7882(4) 0.0075(3) 0.3913(3) 0.0246(11) Uani 1 1 d . . .
C3 C 0.7507(4) -0.0382(3) 0.3345(3) 0.0261(11) Uani 1 1 d . . .
C4 C 0.6386(4) -0.0342(3) 0.3437(3) 0.0249(11) Uani 1 1 d . . .
C5 C 0.5890(4) 0.0403(3) 0.3732(3) 0.0229(10) Uani 1 1 d . . .
C6 C 0.6201(4) 0.0786(3) 0.4208(3) 0.0229(10) Uani 1 1 d . . .
C7 C 0.5728(3) 0.1519(3) 0.4368(3) 0.0221(10) Uani 1 1 d . . .
C8 C 0.6218(4) 0.1897(3) 0.4814(3) 0.0244(11) Uani 1 1 d . . .
C9 C 0.7280(4) 0.1371(3) 0.4692(3) 0.0252(11) Uani 1 1 d . . .
C10 C 0.8002(4) 0.1792(3) 0.4005(3) 0.0255(11) Uani 1 1 d . . .
C11 C 0.8660(3) 0.1401(3) 0.3408(3) 0.0234(10) Uani 1 1 d . . .
C12 C 0.8548(3) 0.0646(3) 0.3293(3) 0.0240(11) Uani 1 1 d . . .
C13 C 0.8717(3) 0.0497(3) 0.2518(3) 0.0235(10) Uani 1 1 d . . .
C14 C 0.8024(4) 0.0013(3) 0.2504(3) 0.0231(10) Uani 1 1 d . . .
C15 C 0.7641(3) 0.0140(3) 0.1838(3) 0.0212(10) Uani 1 1 d . . .
C16 C 0.6634(4) 0.0109(3) 0.1902(3) 0.0215(10) Uani 1 1 d . . .
C17 C 0.5952(4) -0.0256(3) 0.2665(3) 0.0240(10) Uani 1 1 d . . .
C18 C 0.4932(4) 0.0311(3) 0.2846(3) 0.0248(11) Uani 1 1 d . . .
C19 C 0.5105(4) 0.0756(3) 0.3412(3) 0.0220(10) Uani 1 1 d . . .
C20 C 0.4635(3) 0.1491(3) 0.3568(3) 0.0221(10) Uani 1 1 d . . .
C21 C 0.4943(3) 0.1878(3) 0.4044(3) 0.0211(10) Uani 1 1 d . . .
C22 C 0.4430(3) 0.2697(3) 0.4083(3) 0.0226(10) Uani 1 1 d . . .
C23 C 0.5174(4) 0.3264(3) 0.4112(3) 0.0234(10) Uani 1 1 d . . .
C24 C 0.6117(4) 0.2837(3) 0.4499(3) 0.0252(11) Uani 1 1 d . . .
C25 C 0.6972(4) 0.3106(3) 0.3812(3) 0.0234(10) Uani 1 1 d . . .
C26 C 0.7873(4) 0.2630(3) 0.3665(3) 0.0252(11) Uani 1 1 d . . .
C27 C 0.8519(3) 0.2784(3) 0.2847(3) 0.0224(10) Uani 1 1 d . . .
C28 C 0.9011(3) 0.2019(3) 0.2688(3) 0.0237(10) Uani 1 1 d . . .
C29 C 0.9258(3) 0.1865(3) 0.1913(3) 0.0246(11) Uani 1 1 d . . .
C30 C 0.9316(3) 0.1014(3) 0.1756(3) 0.0241(11) Uani 1 1 d . B .
C31 C 0.8733(3) 0.1209(3) 0.1099(3) 0.0218(10) Uani 1 1 d . . .
C32 C 0.8004(4) 0.0767(3) 0.1131(3) 0.0217(10) Uani 1 1 d . . .
C33 C 0.7185(3) 0.1128(3) 0.0797(3) 0.0200(10) Uani 1 1 d . . .
C34 C 0.6329(4) 0.0725(3) 0.1302(3) 0.0206(10) Uani 1 1 d . . .
C35 C 0.5416(3) 0.1189(3) 0.1436(3) 0.0203(10) Uani 1 1 d . . .
C36 C 0.4575(4) 0.0943(3) 0.2143(3) 0.0227(10) Uani 1 1 d . . .
C37 C 0.4003(3) 0.1826(3) 0.2327(3) 0.0228(10) Uani 1 1 d . . .
C38 C 0.3852(3) 0.1990(3) 0.3197(3) 0.0233(10) Uani 1 1 d . . .
C39 C 0.3938(3) 0.2877(3) 0.3328(3) 0.0230(10) Uani 1 1 d . . .
C40 C 0.4546(3) 0.3346(3) 0.2589(3) 0.0213(10) Uani 1 1 d . . .
C41 C 0.5284(3) 0.3792(3) 0.2608(3) 0.0213(10) Uani 1 1 d . . .
C42 C 0.5666(3) 0.3688(3) 0.3277(3) 0.0221(10) Uani 1 1 d . . .
C43 C 0.6675(4) 0.3682(3) 0.3185(3) 0.0236(10) Uani 1 1 d . . .
C44 C 0.7377(4) 0.4019(3) 0.2387(3) 0.0235(10) Uani 1 1 d . . .
C45 C 0.8277(3) 0.3392(3) 0.2234(3) 0.0230(10) Uani 1 1 d . . .
C46 C 0.8453(3) 0.3216(3) 0.1452(3) 0.0232(10) Uani 1 1 d . . .
C47 C 0.8932(3) 0.2460(3) 0.1301(3) 0.0239(10) Uani 1 1 d . . .
C48 C 0.8609(3) 0.2058(3) 0.0794(3) 0.0209(10) Uani 1 1 d . . .
C49 C 0.7809(3) 0.2415(3) 0.0467(3) 0.0191(10) Uani 1 1 d . . .
C50 C 0.7104(3) 0.1939(3) 0.0437(3) 0.0193(10) Uani 1 1 d . . .
C51 C 0.6105(3) 0.2450(3) 0.0444(3) 0.0196(10) Uani 1 1 d . . .
C52 C 0.5327(3) 0.2024(3) 0.1123(3) 0.0204(10) Uani 1 1 d . . .
C53 C 0.4629(3) 0.2412(3) 0.1688(3) 0.0195(10) Uani 1 1 d . . .
C54 C 0.4762(3) 0.3154(3) 0.1817(3) 0.0206(10) Uani 1 1 d . . .
C55 C 0.5639(3) 0.3534(3) 0.1304(3) 0.0201(10) Uani 1 1 d . . .
C56 C 0.5958(4) 0.3938(3) 0.1797(3) 0.0211(10) Uani 1 1 d . . .
C57 C 0.6936(4) 0.3996(3) 0.1685(3) 0.0224(10) Uani 1 1 d . . .
C58 C 0.7624(3) 0.3589(3) 0.1116(3) 0.0216(10) Uani 1 1 d . . .
C59 C 0.7306(4) 0.3194(3) 0.0633(3) 0.0217(10) Uani 1 1 d . . .
C60 C 0.6291(3) 0.3197(3) 0.0705(3) 0.0202(10) Uani 1 1 d . . .
C61 C 1.0400(4) 0.0578(4) 0.1495(3) 0.0297(12) Uani 1 1 d . . .
C62 C 1.1082(4) 0.1176(4) 0.0883(3) 0.0332(13) Uani 1 1 d . B .
C63 C 1.2761(4) 0.1404(4) 0.0367(4) 0.0430(15) Uani 1 1 d . . .
H63A H 1.3285 0.1448 0.062 0.052 Uiso 1 1 calc R . .
H63B H 1.2483 0.1959 0.0152 0.052 Uiso 1 1 calc R . .
C64 C 1.3180(5) 0.0956(5) -0.0310(4) 0.0586(19) Uani 1 1 d . . .
H64A H 1.3694 0.1248 -0.0716 0.088 Uiso 1 1 calc R . .
H64B H 1.266 0.0918 -0.0562 0.088 Uiso 1 1 calc R . .
H64C H 1.346 0.041 -0.0096 0.088 Uiso 1 1 calc R . .
C65 C 1.0839(4) 0.0213(4) 0.2231(3) 0.0365(13) Uani 1 1 d . B .
C66 C 1.1364(5) 0.0544(6) 0.3287(4) 0.064(2) Uani 1 1 d . . .
H66A H 1.1782 0.0025 0.3235 0.076 Uiso 1 1 calc R . .
H66B H 1.18 0.0961 0.3221 0.076 Uiso 1 1 calc R . .
C67 C 1.0770(8) 0.0463(12) 0.4018(6) 0.173(9) Uani 1 1 d . . .
H67A H 1.1157 0.031 0.4425 0.259 Uiso 1 1 calc R . .
H67B H 1.0347 0.0041 0.4094 0.259 Uiso 1 1 calc R . .
H67C H 1.0364 0.0979 0.4079 0.259 Uiso 1 1 calc R . .
C68 C 1.0434(4) -0.0114(4) 0.1063(3) 0.0353(13) Uani 1 1 d . B .
C71 C 0.7648(4) 0.4884(3) 0.2393(3) 0.0292(12) Uani 1 1 d . . .
C72 C 0.6755(5) 0.5538(3) 0.2403(3) 0.0347(13) Uani 1 1 d . . .
C73 C 0.6287(6) 0.6963(4) 0.2366(4) 0.0555(18) Uani 1 1 d . . .
H73A H 0.6553 0.7474 0.2049 0.067 Uiso 1 1 calc R . .
H73B H 0.573 0.6895 0.2164 0.067 Uiso 1 1 calc R . .
C74 C 0.5954(7) 0.7003(5) 0.3217(5) 0.074(2) Uani 1 1 d . . .
H74A H 0.5442 0.746 0.3285 0.112 Uiso 1 1 calc R . .
H74B H 0.6506 0.7078 0.3413 0.112 Uiso 1 1 calc R . .
H74C H 0.5688 0.6497 0.3528 0.112 Uiso 1 1 calc R . .
C75 C 0.8413(4) 0.5170(4) 0.1599(4) 0.0392(14) Uani 1 1 d . . .
C76 C 0.9801(11) 0.5927(15) 0.0933(8) 0.214(12) Uani 1 1 d . . .
H76A H 1.0087 0.5605 0.0508 0.257 Uiso 1 1 calc R . .
H76B H 0.9375 0.6401 0.0718 0.257 Uiso 1 1 calc R . .
C77 C 1.0527(13) 0.6179(11) 0.1154(13) 0.196(10) Uani 1 1 d . . .
H77A H 1.0929 0.6507 0.0679 0.294 Uiso 1 1 calc R . .
H77B H 1.0939 0.5705 0.1372 0.294 Uiso 1 1 calc R . .
H77C H 1.0235 0.6505 0.1568 0.294 Uiso 1 1 calc R . .
C78 C 0.7992(5) 0.4791(4) 0.3164(4) 0.0397(14) Uani 1 1 d . . .
C79 C 0.7407(9) 0.4953(7) 0.4560(6) 0.098(3) Uani 1 1 d . . .
H79A H 0.6758 0.4955 0.4951 0.118 Uiso 1 1 calc R . .
H79B H 0.778 0.4414 0.4686 0.118 Uiso 1 1 calc R . .
C80 C 0.7923(11) 0.5569(8) 0.4632(8) 0.126(5) Uani 1 1 d . . .
H80A H 0.8009 0.5466 0.5185 0.189 Uiso 1 1 calc R . .
H80B H 0.7547 0.61 0.4515 0.189 Uiso 1 1 calc R . .
H80C H 0.8567 0.5563 0.4247 0.189 Uiso 1 1 calc R . .
C81 C 0.5816(4) 0.2641(3) -0.0402(3) 0.0221(10) Uani 1 1 d . . .
C82 C 0.6472(4) 0.3244(3) -0.1044(3) 0.0269(11) Uani 1 1 d . . .
C83 C 0.6478(6) 0.4298(4) -0.2213(4) 0.0527(18) Uani 1 1 d . . .
H83A H 0.6088 0.4837 -0.2268 0.063 Uiso 1 1 calc R . .
H83B H 0.7114 0.4361 -0.2123 0.063 Uiso 1 1 calc R . .
C84 C 0.6647(9) 0.3992(7) -0.2953(5) 0.100(4) Uani 1 1 d . . .
H84A H 0.7002 0.437 -0.3412 0.149 Uiso 1 1 calc R . .
H84B H 0.6016 0.3942 -0.3047 0.149 Uiso 1 1 calc R . .
H84C H 0.7036 0.346 -0.2898 0.149 Uiso 1 1 calc R . .
C85 C 0.5926(4) 0.1850(3) -0.0709(3) 0.0254(11) Uani 1 1 d . . .
C86 C 0.6394(5) 0.1279(4) -0.1882(4) 0.0430(15) Uani 1 1 d . . .
H86A H 0.5758 0.1065 -0.1769 0.052 Uiso 1 1 calc R . .
H86B H 0.6865 0.0842 -0.167 0.052 Uiso 1 1 calc R . .
C87 C 0.6768(5) 0.1576(4) -0.2763(4) 0.0492(16) Uani 1 1 d . . .
H87A H 0.6857 0.1129 -0.3046 0.074 Uiso 1 1 calc R . .
H87B H 0.7398 0.1786 -0.2864 0.074 Uiso 1 1 calc R . .
H87C H 0.6296 0.201 -0.2963 0.074 Uiso 1 1 calc R . .
C88 C 0.4733(4) 0.2995(3) -0.0318(3) 0.0264(11) Uani 1 1 d . . .
C89 C 0.3542(4) 0.4061(4) 0.0080(4) 0.0430(15) Uani 1 1 d . . .
H89A H 0.305 0.3689 0.0406 0.052 Uiso 1 1 calc R . .
H89B H 0.3418 0.4259 -0.0466 0.052 Uiso 1 1 calc R . .
C90 C 0.3470(5) 0.4755(4) 0.0476(4) 0.0507(17) Uani 1 1 d . . .
H90A H 0.2812 0.5051 0.0526 0.076 Uiso 1 1 calc R . .
H90B H 0.3958 0.5119 0.0148 0.076 Uiso 1 1 calc R . .
H90C H 0.3593 0.4551 0.1016 0.076 Uiso 1 1 calc R . .
Cl1 Cl 0.1593(3) 0.4329(3) 0.2409(3) 0.179(2) Uani 1 1 d D . .
C91 C 0.0793(9) 0.3679(6) 0.2418(5) 0.103(3) Uiso 0.460(15) 1 d PD A 1
H91 H 0.0122 0.3976 0.2437 0.124 Uiso 0.460(15) 1 calc PR A 1
Cl2 Cl 0.0773(5) 0.2888(5) 0.3308(3) 0.092(3) Uani 0.460(15) 1 d PD A 1
Cl3 Cl 0.1154(8) 0.3198(6) 0.1622(5) 0.150(5) Uani 0.460(15) 1 d PD A 1
C69 C 0.9825(6) -0.1355(4) 0.1171(4) 0.0546(18) Uani 0.76(2) 1 d P B 1
H69A H 1.0452 -0.1703 0.119 0.065 Uiso 0.76(2) 1 calc PR B 1
H69B H 0.9783 -0.1193 0.0599 0.065 Uiso 0.76(2) 1 calc PR B 1
C70 C 0.8975(9) -0.1825(6) 0.1670(7) 0.066(4) Uani 0.76(2) 1 d P B 1
H70A H 0.8995 -0.2306 0.1452 0.1 Uiso 0.76(2) 1 calc PR B 1
H70B H 0.8356 -0.148 0.1646 0.1 Uiso 0.76(2) 1 calc PR B 1
H70C H 0.9026 -0.1992 0.2233 0.1 Uiso 0.76(2) 1 calc PR B 1
C92 C 1.0254(9) -0.3015(10) 0.4412(12) 0.94(10) Uiso 0.544(8) 1 d PD C 1
H92 H 1.0465 -0.3559 0.472 1.129 Uiso 0.544(8) 1 calc PR C 1
Cl4 Cl 0.8966(5) -0.2618(5) 0.4712(5) 0.137(3) Uiso 0.544(8) 1 d PD C 1
Cl5 Cl 1.0812(6) -0.2158(6) 0.4466(5) 0.161(4) Uiso 0.544(8) 1 d PD C 1
Cl6 Cl 1.0518(11) -0.2881(11) 0.3306(8) 0.279(8) Uiso 0.544(8) 1 d PD C 1
C69A C 0.9825(6) -0.1355(4) 0.1171(4) 0.0546(18) Uani 0.24(2) 1 d P B 2
H69C H 1.0005 -0.1247 0.0571 0.065 Uiso 0.24(2) 1 calc PR B 2
H69D H 0.9199 -0.1599 0.138 0.065 Uiso 0.24(2) 1 calc PR B 2
C70A C 1.070(3) -0.190(2) 0.156(2) 0.082(13) Uiso 0.24(2) 1 d P B 2
H70D H 1.0841 -0.2431 0.14 0.123 Uiso 0.24(2) 1 calc PR B 2
H70E H 1.0498 -0.1984 0.2151 0.123 Uiso 0.24(2) 1 calc PR B 2
H70F H 1.1295 -0.1624 0.136 0.123 Uiso 0.24(2) 1 calc PR B 2
C91A C 0.0793(9) 0.3679(6) 0.2418(5) 0.103(3) Uiso 0.540(15) 1 d P A 2
H91A H 0.0109 0.3943 0.2587 0.124 Uiso 0.540(15) 1 calc PR A 2
Cl2A Cl 0.0923(12) 0.2803(7) 0.3072(16) 0.44(2) Uani 0.540(15) 1 d PD A 2
Cl3A Cl 0.0985(8) 0.3530(16) 0.1426(10) 0.364(16) Uani 0.540(15) 1 d PD A 2
C92A C 1.0254(9) -0.3015(10) 0.4412(12) 0.94(10) Uiso 0.456(8) 1 d P C 2
H92A H 0.9863 -0.3203 0.4977 1.129 Uiso 0.456(8) 1 calc PR C 2
Cl4A Cl 1.1364(6) -0.2839(6) 0.4503(5) 0.132(3) Uiso 0.456(8) 1 d PD C 2
Cl5A Cl 0.9636(11) -0.2193(9) 0.4042(11) 0.242(8) Uiso 0.456(8) 1 d PD C 2
Cl6A Cl 1.0438(19) -0.3821(13) 0.394(2) 0.412(17) Uiso 0.456(8) 1 d PD C 2

loop_
_atom_site_aniso_label
_atom_site_aniso_U_11
_atom_site_aniso_U_22
_atom_site_aniso_U_33
_atom_site_aniso_U_23
_atom_site_aniso_U_13
_atom_site_aniso_U_12
F1 0.0188(14) 0.0391(17) 0.0278(15) -0.0058(13) 0.0005(12) -0.0094(12)
F2 0.0304(16) 0.0405(17) 0.0140(13) -0.0063(12) -0.0018(11) -0.0034(13)
F3 0.0338(17) 0.0497(19) 0.0166(14) -0.0092(13) -0.0134(12) 0.0031(14)
F4 0.0445(18) 0.0201(15) 0.0290(15) -0.0047(12) -0.0099(13) -0.0073(13)
F5 0.0218(15) 0.0408(17) 0.0211(14) -0.0098(12) 0.0041(11) -0.0029(13)
F6 0.0431(18) 0.0239(15) 0.0273(15) -0.0021(12) -0.0145(13) 0.0086(13)
F7 0.0175(14) 0.0404(17) 0.0310(15) -0.0083(13) -0.0097(12) -0.0052(12)
F8 0.0277(15) 0.0328(16) 0.0296(15) -0.0075(12) -0.0111(12) -0.0128(12)
F9 0.0307(16) 0.0417(17) 0.0199(14) -0.0177(13) -0.0043(12) -0.0031(13)
F10 0.0323(16) 0.0308(16) 0.0247(15) 0.0007(12) -0.0036(12) -0.0161(13)
F11 0.0162(14) 0.0393(17) 0.0337(16) -0.0100(13) -0.0042(12) 0.0057(12)
F12 0.0425(18) 0.0239(15) 0.0233(15) 0.0054(12) -0.0075(13) -0.0075(13)
F13 0.0399(18) 0.0357(17) 0.0225(15) -0.0035(13) -0.0156(13) 0.0116(14)
F14 0.0269(15) 0.0341(16) 0.0272(15) -0.0175(13) -0.0019(12) 0.0020(12)
F15 0.0425(18) 0.0376(17) 0.0147(14) 0.0010(12) -0.0073(12) 0.0000(14)
O1 0.024(2) 0.062(3) 0.033(2) -0.007(2) -0.0025(17) 0.0008(19)
O2 0.0196(19) 0.072(3) 0.036(2) -0.015(2) -0.0057(16) -0.0021(19)
O3 0.065(3) 0.059(3) 0.064(3) -0.017(2) -0.043(3) 0.018(3)
O4 0.033(2) 0.069(3) 0.033(2) -0.024(2) -0.0196(17) 0.014(2)
O5 0.053(3) 0.071(3) 0.041(3) -0.035(2) 0.008(2) -0.005(2)
O6 0.037(2) 0.039(2) 0.034(2) -0.0174(18) -0.0050(17) 0.0063(18)
O7 0.040(3) 0.031(2) 0.069(3) -0.015(2) -0.019(2) -0.0026(18)
O8 0.060(3) 0.031(2) 0.061(3) -0.014(2) -0.002(2) -0.013(2)
O9 0.065(3) 0.065(3) 0.042(3) -0.007(2) 0.000(2) -0.033(3)
O10 0.073(4) 0.186(8) 0.060(4) -0.017(4) -0.002(3) -0.087(5)
O11 0.061(3) 0.070(3) 0.074(3) -0.035(3) -0.034(3) -0.001(3)
O12 0.080(4) 0.097(4) 0.044(3) -0.033(3) -0.023(3) 0.006(3)
O13 0.039(2) 0.061(3) 0.025(2) 0.0093(18) -0.0097(17) -0.020(2)
O14 0.046(2) 0.040(2) 0.027(2) 0.0108(17) -0.0115(18) -0.0012(19)
O15 0.072(3) 0.028(2) 0.027(2) -0.0034(17) -0.0204(19) -0.013(2)
O16 0.054(2) 0.031(2) 0.0218(18) -0.0112(15) -0.0052(17) -0.0100(18)
O17 0.038(2) 0.045(2) 0.049(2) -0.0127(19) -0.023(2) -0.0050(19)
O18 0.0288(19) 0.032(2) 0.0304(19) -0.0097(16) -0.0122(15) 0.0036(15)
C1 0.030(3) 0.030(3) 0.012(2) -0.0003(19) -0.006(2) 0.002(2)
C2 0.026(3) 0.030(3) 0.017(2) -0.005(2) -0.011(2) 0.008(2)
C3 0.030(3) 0.022(3) 0.023(3) -0.002(2) -0.009(2) 0.004(2)
C4 0.033(3) 0.019(2) 0.018(2) 0.0007(19) -0.005(2) -0.003(2)
C5 0.026(3) 0.024(3) 0.017(2) -0.0023(19) -0.0034(19) -0.004(2)
C6 0.024(2) 0.028(3) 0.016(2) -0.0019(19) -0.0037(19) -0.003(2)
C7 0.022(2) 0.028(3) 0.014(2) -0.0041(19) -0.0015(19) -0.003(2)
C8 0.022(2) 0.037(3) 0.015(2) -0.009(2) -0.0046(19) -0.003(2)
C9 0.026(3) 0.037(3) 0.015(2) -0.009(2) -0.011(2) 0.003(2)
C10 0.020(2) 0.040(3) 0.021(2) -0.011(2) -0.011(2) 0.000(2)
C11 0.018(2) 0.038(3) 0.017(2) -0.010(2) -0.0087(19) 0.003(2)
C12 0.019(2) 0.036(3) 0.016(2) -0.006(2) -0.0068(19) 0.005(2)
C13 0.021(2) 0.029(3) 0.019(2) -0.008(2) -0.0082(19) 0.008(2)
C14 0.024(3) 0.027(3) 0.017(2) -0.0050(19) -0.0070(19) 0.004(2)
C15 0.025(3) 0.020(2) 0.019(2) -0.0079(19) -0.0063(19) 0.0030(19)
C16 0.030(3) 0.018(2) 0.018(2) -0.0087(19) -0.005(2) -0.001(2)
C17 0.030(3) 0.019(2) 0.024(3) -0.0033(19) -0.008(2) -0.004(2)
C18 0.028(3) 0.027(3) 0.021(2) -0.005(2) -0.003(2) -0.011(2)
C19 0.024(2) 0.026(3) 0.015(2) -0.0003(19) -0.0036(19) -0.006(2)
C20 0.020(2) 0.028(3) 0.016(2) -0.0034(19) 0.0004(18) -0.005(2)
C21 0.018(2) 0.025(3) 0.017(2) -0.0033(19) 0.0009(18) -0.0044(19)
C22 0.016(2) 0.030(3) 0.019(2) -0.007(2) 0.0004(19) -0.001(2)
C23 0.024(3) 0.028(3) 0.020(2) -0.014(2) -0.0031(19) 0.002(2)
C24 0.024(3) 0.036(3) 0.019(2) -0.013(2) -0.005(2) -0.002(2)
C25 0.021(2) 0.031(3) 0.021(2) -0.012(2) -0.0037(19) -0.003(2)
C26 0.023(3) 0.037(3) 0.022(2) -0.012(2) -0.009(2) -0.006(2)
C27 0.016(2) 0.033(3) 0.023(2) -0.014(2) -0.0053(19) -0.006(2)
C28 0.014(2) 0.038(3) 0.023(2) -0.012(2) -0.0060(19) -0.003(2)
C29 0.014(2) 0.038(3) 0.022(2) -0.009(2) -0.0021(19) -0.003(2)
C30 0.020(2) 0.033(3) 0.019(2) -0.009(2) -0.0049(19) 0.004(2)
C31 0.017(2) 0.032(3) 0.016(2) -0.009(2) -0.0015(18) 0.001(2)
C32 0.025(3) 0.024(2) 0.014(2) -0.0079(19) -0.0015(19) 0.004(2)
C33 0.022(2) 0.024(2) 0.015(2) -0.0066(19) -0.0042(18) -0.0029(19)
C34 0.026(3) 0.021(2) 0.018(2) -0.0075(19) -0.0075(19) -0.005(2)
C35 0.024(2) 0.023(2) 0.016(2) -0.0057(19) -0.0072(19) -0.004(2)
C36 0.022(2) 0.030(3) 0.019(2) -0.003(2) -0.0065(19) -0.010(2)
C37 0.017(2) 0.029(3) 0.023(2) -0.004(2) -0.0057(19) -0.005(2)
C38 0.017(2) 0.029(3) 0.023(2) -0.006(2) -0.0019(19) -0.006(2)
C39 0.016(2) 0.026(3) 0.027(3) -0.009(2) -0.0018(19) -0.0009(19)
C40 0.020(2) 0.020(2) 0.023(2) -0.0053(19) -0.0073(19) 0.0046(19)
C41 0.022(2) 0.017(2) 0.025(2) -0.0076(19) -0.005(2) 0.0012(19)
C42 0.021(2) 0.020(2) 0.026(3) -0.011(2) -0.003(2) 0.0007(19)
C43 0.027(3) 0.026(3) 0.023(2) -0.015(2) -0.004(2) -0.004(2)
C44 0.024(3) 0.025(3) 0.026(3) -0.012(2) -0.004(2) -0.007(2)
C45 0.017(2) 0.031(3) 0.023(2) -0.010(2) -0.0010(19) -0.009(2)
C46 0.018(2) 0.030(3) 0.022(2) -0.008(2) 0.0000(19) -0.010(2)
C47 0.016(2) 0.034(3) 0.020(2) -0.007(2) -0.0003(19) -0.004(2)
C48 0.015(2) 0.030(3) 0.015(2) -0.0070(19) 0.0030(18) -0.0049(19)
C49 0.020(2) 0.023(2) 0.013(2) -0.0031(18) -0.0005(18) -0.0045(19)
C50 0.022(2) 0.025(2) 0.011(2) -0.0057(18) -0.0053(18) 0.0010(19)
C51 0.022(2) 0.024(2) 0.015(2) -0.0044(18) -0.0059(18) -0.0030(19)
C52 0.022(2) 0.025(2) 0.018(2) -0.0056(19) -0.0089(19) -0.0027(19)
C53 0.017(2) 0.022(2) 0.019(2) -0.0010(19) -0.0067(18) -0.0029(19)
C54 0.016(2) 0.023(2) 0.023(2) -0.0020(19) -0.0071(19) 0.0004(19)
C55 0.023(2) 0.018(2) 0.019(2) -0.0023(18) -0.0077(19) 0.0006(19)
C56 0.025(2) 0.017(2) 0.022(2) -0.0049(19) -0.0055(19) -0.0020(19)
C57 0.030(3) 0.018(2) 0.021(2) -0.0027(19) -0.007(2) -0.007(2)
C58 0.021(2) 0.022(2) 0.021(2) -0.0026(19) -0.0009(19) -0.0085(19)
C59 0.025(3) 0.026(3) 0.013(2) -0.0001(18) -0.0017(18) -0.006(2)
C60 0.026(3) 0.020(2) 0.015(2) -0.0007(18) -0.0076(19) -0.006(2)
C61 0.019(3) 0.048(3) 0.023(3) -0.015(2) -0.006(2) 0.006(2)
C62 0.022(3) 0.054(4) 0.028(3) -0.023(3) -0.006(2) 0.005(2)
C63 0.026(3) 0.072(4) 0.036(3) -0.016(3) -0.006(2) -0.013(3)
C64 0.049(4) 0.071(5) 0.048(4) -0.022(4) 0.015(3) -0.016(4)
C65 0.025(3) 0.053(4) 0.031(3) -0.012(3) -0.010(2) 0.009(3)
C66 0.051(4) 0.106(6) 0.046(4) -0.032(4) -0.037(3) 0.024(4)
C67 0.082(7) 0.39(3) 0.045(5) -0.064(9) -0.046(5) 0.063(11)
C68 0.025(3) 0.047(3) 0.033(3) -0.018(3) -0.009(2) 0.013(3)
C71 0.032(3) 0.027(3) 0.033(3) -0.014(2) -0.004(2) -0.011(2)
C72 0.045(4) 0.028(3) 0.034(3) -0.013(2) -0.006(3) -0.010(3)
C73 0.073(5) 0.026(3) 0.063(4) -0.005(3) -0.013(4) -0.004(3)
C74 0.099(7) 0.056(5) 0.060(5) -0.019(4) -0.010(5) 0.008(5)
C75 0.043(3) 0.039(3) 0.040(4) -0.015(3) -0.002(3) -0.021(3)
C76 0.142(12) 0.46(3) 0.082(8) -0.075(13) 0.031(8) -0.220(19)
C77 0.144(14) 0.148(14) 0.25(2) -0.036(14) 0.068(14) -0.086(12)
C78 0.047(4) 0.037(3) 0.047(4) -0.018(3) -0.020(3) -0.007(3)
C79 0.120(9) 0.129(9) 0.065(6) -0.043(6) -0.045(6) 0.005(7)
C80 0.163(12) 0.140(11) 0.125(10) -0.080(9) -0.089(9) 0.012(9)
C81 0.028(3) 0.022(2) 0.018(2) -0.0042(19) -0.010(2) -0.002(2)
C82 0.035(3) 0.028(3) 0.017(2) -0.004(2) -0.006(2) -0.003(2)
C83 0.069(5) 0.041(4) 0.034(3) 0.017(3) -0.007(3) -0.012(3)
C84 0.134(9) 0.125(9) 0.032(4) -0.008(5) 0.014(5) -0.062(7)
C85 0.028(3) 0.030(3) 0.020(2) -0.004(2) -0.010(2) -0.002(2)
C86 0.060(4) 0.040(3) 0.035(3) -0.023(3) -0.005(3) -0.010(3)
C87 0.064(4) 0.056(4) 0.031(3) -0.021(3) -0.009(3) -0.004(3)
C88 0.030(3) 0.030(3) 0.020(2) -0.001(2) -0.010(2) -0.004(2)
C89 0.028(3) 0.047(4) 0.050(4) -0.008(3) -0.014(3) 0.009(3)
C90 0.054(4) 0.036(3) 0.053(4) -0.009(3) -0.010(3) 0.012(3)
Cl1 0.154(3) 0.163(4) 0.239(5) 0.069(3) -0.126(4) -0.099(3)
Cl2 0.061(4) 0.134(7) 0.082(5) 0.024(3) -0.037(3) -0.049(4)
Cl3 0.076(6) 0.199(10) 0.114(6) 0.035(7) 0.024(4) -0.020(5)
C69 0.068(5) 0.042(4) 0.054(4) -0.028(3) -0.006(3) 0.003(3)
C70 0.083(8) 0.052(6) 0.068(7) -0.030(5) -0.007(6) -0.012(5)
C69A 0.068(5) 0.042(4) 0.054(4) -0.028(3) -0.006(3) 0.003(3)
Cl2A 0.214(14) 0.098(8) 1.05(7) 0.025(16) -0.36(3) 0.010(8)
Cl3A 0.062(5) 0.82(4) 0.363(19) -0.47(3) 0.015(8) -0.075(12)

loop_
_atom_type_symbol
_atom_type_description
_atom_type_scat_dispersion_real
_atom_type_scat_dispersion_imag
_atom_type_scat_source
C C 0.0033 0.0016 'International Tables Vol C Tables 4.2.6.8 and 6.1.1.4'
H H 0 0 'International Tables Vol C Tables 4.2.6.8 and 6.1.1.4'
F F 0.0171 0.0103 'International Tables Vol C Tables 4.2.6.8 and 6.1.1.4'
O O 0.0106 0.006 'International Tables Vol C Tables 4.2.6.8 and 6.1.1.4'
Cl Cl 0.1484 0.1585 'International Tables Vol C Tables 4.2.6.8 and 6.1.1.4'

loop_
_geom_angle_atom_site_label_1
_geom_angle_atom_site_label_2
_geom_angle_atom_site_label_3
_geom_angle
_geom_angle_site_symmetry_1
_geom_angle_site_symmetry_3
_geom_angle_publ_flag
C62 O2 C63 116.5(5) . . ?
C65 O4 C66 117.0(5) . . ?
C68 O6 C69 117.1(5) . . ?
C72 O8 C73 116.8(5) . . ?
C75 O10 C76 112.9(7) . . ?
C78 O12 C79 117.8(7) . . ?
C82 O14 C83 117.6(5) . . ?
C85 O16 C86 116.2(4) . . ?
C88 O18 C89 115.8(4) . . ?
F15 C1 C6 109.0(4) . . ?
F15 C1 C2 106.9(4) . . ?
C6 C1 C2 108.6(4) . . ?
F15 C1 C9 108.7(4) . . ?
C6 C1 C9 101.7(4) . . ?
C2 C1 C9 121.4(4) . . ?
F13 C2 C12 109.0(4) . . ?
F13 C2 C1 107.7(4) . . ?
C12 C2 C1 111.3(4) . . ?
F13 C2 C3 107.6(4) . . ?
C12 C2 C3 102.5(4) . . ?
C1 C2 C3 118.5(4) . . ?
F6 C3 C14 109.4(4) . . ?
F6 C3 C4 107.6(4) . . ?
C14 C3 C4 111.7(4) . . ?
F6 C3 C2 107.2(4) . . ?
C14 C3 C2 102.0(4) . . ?
C4 C3 C2 118.5(4) . . ?
F12 C4 C5 108.8(4) . . ?
F12 C4 C3 108.2(4) . . ?
C5 C4 C3 108.8(4) . . ?
F12 C4 C17 108.5(4) . . ?
C5 C4 C17 100.8(4) . . ?
C3 C4 C17 121.1(4) . . ?
C19 C5 C6 120.0(5) . . ?
C19 C5 C4 113.3(4) . . ?
C6 C5 C4 126.3(5) . . ?
C7 C6 C5 120.3(5) . . ?
C7 C6 C1 112.9(4) . . ?
C5 C6 C1 126.5(5) . . ?
C6 C7 C21 120.0(4) . . ?
C6 C7 C8 113.7(4) . . ?
C21 C7 C8 125.9(5) . . ?
F2 C8 C7 109.8(4) . . ?
F2 C8 C24 108.1(4) . . ?
C7 C8 C24 109.1(4) . . ?
F2 C8 C9 107.8(4) . . ?
C7 C8 C9 100.9(4) . . ?
C24 C8 C9 120.9(4) . . ?
F3 C9 C10 111.4(4) . . ?
F3 C9 C1 109.0(4) . . ?
C10 C9 C1 111.2(4) . . ?
F3 C9 C8 109.3(4) . . ?
C10 C9 C8 111.2(4) . . ?
C1 C9 C8 104.5(4) . . ?
C26 C10 C11 108.1(4) . . ?
C26 C10 C9 123.8(4) . . ?
C11 C10 C9 123.3(5) . . ?
C12 C11 C10 123.4(5) . . ?
C12 C11 C28 118.0(4) . . ?
C10 C11 C28 108.7(4) . . ?
C11 C12 C13 121.0(5) . . ?
C11 C12 C2 122.9(4) . . ?
C13 C12 C2 111.7(4) . . ?
C12 C13 C14 109.6(4) . . ?
C12 C13 C30 123.5(5) . . ?
C14 C13 C30 123.7(4) . . ?
C15 C14 C13 120.6(4) . . ?
C15 C14 C3 123.6(4) . . ?
C13 C14 C3 111.8(4) . . ?
C14 C15 C16 122.8(4) . . ?
C14 C15 C32 118.7(4) . . ?
C16 C15 C32 108.5(4) . . ?
C34 C16 C15 108.8(4) . . ?
C34 C16 C17 123.5(4) . . ?
C15 C16 C17 123.1(4) . . ?
F4 C17 C16 110.9(4) . . ?
F4 C17 C18 108.7(4) . . ?
C16 C17 C18 111.5(4) . . ?
F4 C17 C4 109.3(4) . . ?
C16 C17 C4 111.5(4) . . ?
C18 C17 C4 104.9(4) . . ?
F10 C18 C19 110.2(4) . . ?
F10 C18 C36 107.5(4) . . ?
C19 C18 C36 108.5(4) . . ?
F10 C18 C17 108.4(4) . . ?
C19 C18 C17 101.1(4) . . ?
C36 C18 C17 120.8(4) . . ?
C20 C19 C5 119.8(5) . . ?
C20 C19 C18 126.7(4) . . ?
C5 C19 C18 113.2(4) . . ?
C21 C20 C19 120.4(5) . . ?
C21 C20 C38 113.0(4) . . ?
C19 C20 C38 126.2(4) . . ?
C20 C21 C7 119.5(5) . . ?
C20 C21 C22 113.7(4) . . ?
C7 C21 C22 126.5(4) . . ?
F5 C22 C21 109.9(4) . . ?
F5 C22 C23 107.7(4) . . ?
C21 C22 C23 109.1(4) . . ?
F5 C22 C39 108.3(4) . . ?
C21 C22 C39 101.2(4) . . ?
C23 C22 C39 120.2(4) . . ?
F14 C23 C42 109.7(4) . . ?
F14 C23 C22 107.5(4) . . ?
C42 C23 C22 111.8(4) . . ?
F14 C23 C24 107.5(4) . . ?
C42 C23 C24 102.4(4) . . ?
C22 C23 C24 117.8(4) . . ?
F9 C24 C25 109.1(4) . . ?
F9 C24 C8 107.5(4) . . ?
C25 C24 C8 112.1(4) . . ?
F9 C24 C23 107.6(4) . . ?
C25 C24 C23 101.9(4) . . ?
C8 C24 C23 118.3(4) . . ?
C26 C25 C43 120.6(4) . . ?
C26 C25 C24 122.6(5) . . ?
C43 C25 C24 112.3(4) . . ?
C25 C26 C10 123.1(5) . . ?
C25 C26 C27 118.1(4) . . ?
C10 C26 C27 108.9(4) . . ?
C45 C27 C28 121.1(4) . . ?
C45 C27 C26 122.4(4) . . ?
C28 C27 C26 107.0(4) . . ?
C29 C28 C27 120.9(5) . . ?
C29 C28 C11 122.1(5) . . ?
C27 C28 C11 107.2(4) . . ?
C28 C29 C47 118.0(5) . . ?
C28 C29 C30 122.3(4) . . ?
C47 C29 C30 111.0(4) . . ?
C29 C30 C31 99.6(4) . . ?
C29 C30 C13 108.2(4) . . ?
C31 C30 C13 107.9(4) . . ?
C29 C30 C61 114.9(4) . . ?
C31 C30 C61 114.8(4) . . ?
C13 C30 C61 110.7(4) . . ?
C32 C31 C48 117.9(4) . . ?
C32 C31 C30 122.3(4) . . ?
C48 C31 C30 110.4(4) . . ?
C31 C32 C33 121.5(4) . . ?
C31 C32 C15 122.4(4) . . ?
C33 C32 C15 106.7(4) . . ?
C50 C33 C32 120.6(4) . . ?
C50 C33 C34 121.8(4) . . ?
C32 C33 C34 107.6(4) . . ?
C35 C34 C16 123.1(4) . . ?
C35 C34 C33 118.5(4) . . ?
C16 C34 C33 108.4(4) . . ?
C52 C35 C34 120.7(4) . . ?
C52 C35 C36 112.2(4) . . ?
C34 C35 C36 123.0(4) . . ?
F8 C36 C35 109.4(4) . . ?
F8 C36 C18 107.1(4) . . ?
C35 C36 C18 111.9(4) . . ?
F8 C36 C37 107.3(4) . . ?
C35 C36 C37 102.3(4) . . ?
C18 C36 C37 118.5(4) . . ?
F7 C37 C53 109.4(4) . . ?
F7 C37 C38 107.8(4) . . ?
C53 C37 C38 111.9(4) . . ?
F7 C37 C36 107.5(4) . . ?
C53 C37 C36 101.9(4) . . ?
C38 C37 C36 118.0(4) . . ?
F1 C38 C20 109.5(4) . . ?
F1 C38 C37 108.0(4) . . ?
C20 C38 C37 109.0(4) . . ?
F1 C38 C39 107.9(4) . . ?
C20 C38 C39 100.9(4) . . ?
C37 C38 C39 121.1(4) . . ?
F11 C39 C40 110.9(4) . . ?
F11 C39 C22 109.0(4) . . ?
C40 C39 C22 111.9(4) . . ?
F11 C39 C38 109.6(4) . . ?
C40 C39 C38 110.8(4) . . ?
C22 C39 C38 104.5(4) . . ?
C54 C40 C41 108.4(4) . . ?
C54 C40 C39 123.8(4) . . ?
C41 C40 C39 123.1(4) . . ?
C42 C41 C40 123.2(4) . . ?
C42 C41 C56 118.2(4) . . ?
C40 C41 C56 108.7(4) . . ?
C41 C42 C43 120.8(4) . . ?
C41 C42 C23 123.2(4) . . ?
C43 C42 C23 111.8(4) . . ?
C42 C43 C25 109.4(4) . . ?
C42 C43 C44 123.6(4) . . ?
C25 C43 C44 123.8(4) . . ?
C43 C44 C57 108.5(4) . . ?
C43 C44 C45 108.5(4) . . ?
C57 C44 C45 99.8(4) . . ?
C43 C44 C71 111.0(4) . . ?
C57 C44 C71 115.2(4) . . ?
C45 C44 C71 113.1(4) . . ?
C27 C45 C46 118.3(5) . . ?
C27 C45 C44 122.1(4) . . ?
C46 C45 C44 110.7(4) . . ?
C47 C46 C45 120.2(5) . . ?
C47 C46 C58 120.2(4) . . ?
C45 C46 C58 108.2(4) . . ?
C46 C47 C29 121.1(4) . . ?
C46 C47 C48 120.0(4) . . ?
C29 C47 C48 108.6(4) . . ?
C49 C48 C31 120.6(4) . . ?
C49 C48 C47 120.1(4) . . ?
C31 C48 C47 108.2(4) . . ?
C48 C49 C50 120.8(4) . . ?
C48 C49 C59 119.8(4) . . ?
C50 C49 C59 108.4(4) . . ?
C33 C50 C49 118.1(4) . . ?
C33 C50 C51 122.3(4) . . ?
C49 C50 C51 110.8(4) . . ?
C52 C51 C50 108.7(4) . . ?
C52 C51 C60 108.0(4) . . ?
C50 C51 C60 99.5(4) . . ?
C52 C51 C81 111.4(4) . . ?
C50 C51 C81 113.7(4) . . ?
C60 C51 C81 114.7(4) . . ?
C35 C52 C53 109.1(4) . . ?
C35 C52 C51 123.6(4) . . ?
C53 C52 C51 123.9(4) . . ?
C54 C53 C52 121.1(4) . . ?
C54 C53 C37 122.4(4) . . ?
C52 C53 C37 112.1(4) . . ?
C53 C54 C40 123.7(4) . . ?
C53 C54 C55 117.3(4) . . ?
C40 C54 C55 108.9(4) . . ?
C60 C55 C56 121.4(4) . . ?
C60 C55 C54 122.6(4) . . ?
C56 C55 C54 106.8(4) . . ?
C57 C56 C55 120.7(4) . . ?
C57 C56 C41 122.3(4) . . ?
C55 C56 C41 107.1(4) . . ?
C56 C57 C58 118.3(4) . . ?
C56 C57 C44 122.2(4) . . ?
C58 C57 C44 110.3(4) . . ?
C59 C58 C57 120.5(4) . . ?
C59 C58 C46 119.7(4) . . ?
C57 C58 C46 108.8(4) . . ?
C58 C59 C60 120.5(4) . . ?
C58 C59 C49 120.2(4) . . ?
C60 C59 C49 108.5(4) . . ?
C55 C60 C59 118.1(4) . . ?
C55 C60 C51 122.6(4) . . ?
C59 C60 C51 110.6(4) . . ?
C68 C61 C65 107.4(5) . . ?
C68 C61 C62 105.5(4) . . ?
C65 C61 C62 108.9(4) . . ?
C68 C61 C30 112.1(4) . . ?
C65 C61 C30 111.7(4) . . ?
C62 C61 C30 111.0(4) . . ?
O1 C62 O2 126.9(6) . . ?
O1 C62 C61 123.8(5) . . ?
O2 C62 C61 109.2(5) . . ?
O2 C63 C64 109.4(5) . . ?
O3 C65 O4 126.2(5) . . ?
O3 C65 C61 123.1(5) . . ?
O4 C65 C61 110.7(5) . . ?
C67 C66 O4 113.2(6) . . ?
O5 C68 O6 125.5(6) . . ?
O5 C68 C61 122.3(6) . . ?
O6 C68 C61 112.2(4) . . ?
C78 C71 C75 114.6(5) . . ?
C78 C71 C72 108.9(4) . . ?
C75 C71 C72 105.7(5) . . ?
C78 C71 C44 106.9(4) . . ?
C75 C71 C44 108.9(4) . . ?
C72 C71 C44 111.9(4) . . ?
O7 C72 O8 125.4(6) . . ?
O7 C72 C71 125.2(5) . . ?
O8 C72 C71 109.3(5) . . ?
C74 C73 O8 109.6(6) . . ?
O9 C75 O10 124.6(6) . . ?
O9 C75 C71 122.2(5) . . ?
O10 C75 C71 113.0(5) . . ?
C77 C76 O10 107.5(12) . . ?
O11 C78 O12 124.5(6) . . ?
O11 C78 C71 125.1(6) . . ?
O12 C78 C71 109.6(5) . . ?
C80 C79 O12 109.9(10) . . ?
C85 C81 C88 106.1(4) . . ?
C85 C81 C82 109.2(4) . . ?
C88 C81 C82 109.0(4) . . ?
C85 C81 C51 109.8(4) . . ?
C88 C81 C51 111.4(4) . . ?
C82 C81 C51 111.2(4) . . ?
O13 C82 O14 126.6(5) . . ?
O13 C82 C81 123.4(5) . . ?
O14 C82 C81 110.0(4) . . ?
C84 C83 O14 110.2(6) . . ?
O15 C85 O16 126.0(5) . . ?
O15 C85 C81 123.8(4) . . ?
O16 C85 C81 110.2(4) . . ?
O16 C86 C87 106.4(5) . . ?
O17 C88 O18 125.9(5) . . ?
O17 C88 C81 123.1(5) . . ?
O18 C88 C81 111.0(4) . . ?
O18 C89 C90 107.4(5) . . ?
Cl3 C91 Cl1 113.7(7) . . ?
Cl3 C91 Cl2 105.5(7) . . ?
Cl1 C91 Cl2 107.2(5) . . ?
O6 C69 C70 109.9(6) . . ?
Cl6 C92 Cl5 98.8(10) . . ?
Cl6 C92 Cl4 104.4(9) . . ?
Cl5 C92 Cl4 99.0(8) . . ?

loop_
_geom_bond_atom_site_label_1
_geom_bond_atom_site_label_2
_geom_bond_distance
_geom_bond_site_symmetry_2
_geom_bond_publ_flag
F1 C38 1.390(5) . ?
F2 C8 1.382(5) . ?
F3 C9 1.382(5) . ?
F4 C17 1.390(5) . ?
F5 C22 1.386(5) . ?
F6 C3 1.385(6) . ?
F7 C37 1.378(5) . ?
F8 C36 1.382(5) . ?
F9 C24 1.382(5) . ?
F10 C18 1.382(6) . ?
F11 C39 1.381(5) . ?
F12 C4 1.391(5) . ?
F13 C2 1.388(5) . ?
F14 C23 1.384(5) . ?
F15 C1 1.395(5) . ?
O1 C62 1.194(7) . ?
O2 C62 1.321(7) . ?
O2 C63 1.477(7) . ?
O3 C65 1.197(8) . ?
O4 C65 1.320(7) . ?
O4 C66 1.481(7) . ?
O5 C68 1.198(7) . ?
O6 C68 1.324(7) . ?
O6 C69 1.459(7) . ?
O7 C72 1.181(7) . ?
O8 C72 1.340(7) . ?
O8 C73 1.480(8) . ?
O9 C75 1.186(8) . ?
O10 C75 1.303(8) . ?
O10 C76 1.592(15) . ?
O11 C78 1.168(8) . ?
O12 C78 1.337(8) . ?
O12 C79 1.493(10) . ?
O13 C82 1.191(7) . ?
O14 C82 1.320(6) . ?
O14 C83 1.463(7) . ?
O15 C85 1.193(6) . ?
O16 C85 1.316(6) . ?
O16 C86 1.472(7) . ?
O17 C88 1.196(6) . ?
O18 C88 1.324(6) . ?
O18 C89 1.466(7) . ?
C1 C6 1.481(7) . ?
C1 C2 1.567(7) . ?
C1 C9 1.606(7) . ?
C2 C12 1.509(7) . ?
C2 C3 1.642(7) . ?
C3 C14 1.508(7) . ?
C3 C4 1.554(7) . ?
C4 C5 1.483(7) . ?
C4 C17 1.603(7) . ?
C5 C19 1.374(7) . ?
C5 C6 1.372(7) . ?
C6 C7 1.370(7) . ?
C7 C21 1.380(7) . ?
C7 C8 1.489(7) . ?
C8 C24 1.564(7) . ?
C8 C9 1.612(7) . ?
C9 C10 1.478(7) . ?
C10 C26 1.415(8) . ?
C10 C11 1.415(7) . ?
C11 C12 1.393(7) . ?
C11 C28 1.469(7) . ?
C12 C13 1.390(7) . ?
C13 C14 1.402(7) . ?
C13 C30 1.537(7) . ?
C14 C15 1.377(7) . ?
C15 C16 1.419(7) . ?
C15 C32 1.467(7) . ?
C16 C34 1.404(7) . ?
C16 C17 1.489(7) . ?
C17 C18 1.604(7) . ?
C18 C19 1.477(7) . ?
C18 C36 1.571(7) . ?
C19 C20 1.372(7) . ?
C20 C21 1.374(7) . ?
C20 C38 1.485(7) . ?
C21 C22 1.472(7) . ?
C22 C23 1.572(7) . ?
C22 C39 1.607(7) . ?
C23 C42 1.504(7) . ?
C23 C24 1.654(7) . ?
C24 C25 1.506(7) . ?
C25 C26 1.394(7) . ?
C25 C43 1.398(7) . ?
C26 C27 1.468(7) . ?
C27 C45 1.378(7) . ?
C27 C28 1.427(7) . ?
C28 C29 1.383(7) . ?
C29 C47 1.412(7) . ?
C29 C30 1.528(7) . ?
C30 C31 1.541(7) . ?
C30 C61 1.594(7) . ?
C31 C32 1.368(7) . ?
C31 C48 1.420(7) . ?
C32 C33 1.431(7) . ?
C33 C50 1.378(7) . ?
C33 C34 1.467(7) . ?
C34 C35 1.396(7) . ?
C35 C52 1.398(7) . ?
C35 C36 1.502(7) . ?
C36 C37 1.647(7) . ?
C37 C53 1.508(6) . ?
C37 C38 1.567(7) . ?
C38 C39 1.616(7) . ?
C39 C40 1.481(7) . ?
C40 C54 1.409(7) . ?
C40 C41 1.412(7) . ?
C41 C42 1.386(7) . ?
C41 C56 1.473(7) . ?
C42 C43 1.403(7) . ?
C43 C44 1.528(7) . ?
C44 C57 1.538(7) . ?
C44 C45 1.532(7) . ?
C44 C71 1.594(7) . ?
C45 C46 1.420(7) . ?
C46 C47 1.404(7) . ?
C46 C58 1.449(7) . ?
C47 C48 1.449(7) . ?
C48 C49 1.400(7) . ?
C49 C50 1.416(7) . ?
C49 C59 1.455(7) . ?
C50 C51 1.539(7) . ?
C51 C52 1.521(6) . ?
C51 C60 1.541(6) . ?
C51 C81 1.593(6) . ?
C52 C53 1.401(7) . ?
C53 C54 1.393(7) . ?
C54 C55 1.475(7) . ?
C55 C60 1.368(7) . ?
C55 C56 1.428(7) . ?
C56 C57 1.373(7) . ?
C57 C58 1.417(7) . ?
C58 C59 1.403(7) . ?
C59 C60 1.417(7) . ?
C61 C68 1.538(8) . ?
C61 C65 1.540(7) . ?
C61 C62 1.543(8) . ?
C63 C64 1.496(9) . ?
C66 C67 1.319(13) . ?
C71 C78 1.526(8) . ?
C71 C75 1.546(8) . ?
C71 C72 1.545(8) . ?
C73 C74 1.449(11) . ?
C76 C77 1.36(2) . ?
C79 C80 1.431(16) . ?
C81 C85 1.540(7) . ?
C81 C88 1.541(7) . ?
C81 C82 1.550(7) . ?
C83 C84 1.458(11) . ?
C86 C87 1.482(9) . ?
C89 C90 1.488(9) . ?
Cl1 C91 1.718(9) . ?
C91 Cl3 1.702(11) . ?
C91 Cl2 1.801(10) . ?
C69 C70 1.515(13) . ?
C92 Cl6 1.836(16) . ?
C92 Cl5 1.815(14) . ?
C92 Cl4 1.825(13) . ?
